data_7702986
loop_
_publ_author_name
'Goswami, Bhupendra'
'Yadav, Ravi'
'Schoo, Christoph'
'Roesky, Peter W.'

_publ_section_title
;
 Neutral and cationic enantiopure group 13 iminophosphonamide complexes.
;
_journal_issue 3
_journal_name_full 'Dalton transactions (Cambridge, England : 2003)'
_journal_page_first 675
_journal_page_last 681
_journal_paper_doi 10.1039/c9dt04082j
_journal_volume 49
_journal_year 2020
_chemical_absolute_configuration syn
_chemical_formula_moiety 'C56 H56 Al Cl N4 P2, 2(C H2.5 O0.5)'
_chemical_formula_sum 'C58 H61 Al Cl N4 O P2'
_chemical_formula_weight 954.47
_space_group_crystal_system orthorhombic
_space_group_IT_number 18
_space_group_name_Hall 'P 2 2ab'
_space_group_name_H-M_alt 'P 21 21 2'
_atom_sites_solution_hydrogens geom
_atom_sites_solution_primary dual
_audit_creation_date 2019-07-24
_audit_creation_method
;
Olex2 1.2-alpha
(compiled 2018.07.26 svn.r3523 for OlexSys, GUI svn.r5532)
;
_audit_update_record
;
2019-10-17 deposited with the CCDC.	2019-12-06 downloaded from the CCDC.
;
_cell_angle_alpha 90
_cell_angle_beta 90
_cell_angle_gamma 90
_cell_formula_units_Z 2
_cell_length_a 18.3994(4)
_cell_length_b 14.4577(5)
_cell_length_c 10.2758(7)
_cell_measurement_reflns_used 13518
_cell_measurement_temperature 150
_cell_measurement_theta_max 27.18
_cell_measurement_theta_min 1.79
_cell_volume 2733.5(2)
_computing_cell_refinement 'X-Area Recipe 1.33.0.0 (STOE, 2015)'
_computing_data_collection 'X-Area WinXpose 2.0.22.0 (STOE, 2016)'
_computing_data_reduction
;
X-Area Integrate 1.71.0.0 (STOE, 2016)
X-Area X-Red32 1.63.2.0 (STOE, 2017)
;
_computing_molecular_graphics 'Olex2 (Dolomanov et al., 2009)'
_computing_publication_material 'Olex2 (Dolomanov et al., 2009)'
_computing_structure_refinement 'ShelXL (Sheldrick, 2015)'
_computing_structure_solution 'ShelXT (Sheldrick, 2015)'
_diffrn_ambient_temperature 150
_diffrn_detector 'image plate (34 cm diameter)'
_diffrn_detector_area_resol_mean 6.67
_diffrn_detector_type 'STOE Imaging Plate'
_diffrn_measured_fraction_theta_full 1.000
_diffrn_measured_fraction_theta_max 0.998
_diffrn_measurement_device '2-circle diffractometer'
_diffrn_measurement_device_type 'STOE IPDS II'
_diffrn_measurement_method 'rotation method, \w scans'
_diffrn_radiation_collimation '0.5 mm diameter, multiple pinhole'
_diffrn_radiation_monochromator 'plane graphite'
_diffrn_radiation_polarisn_norm 0
_diffrn_radiation_probe x-ray
_diffrn_radiation_type MoK\a
_diffrn_radiation_wavelength 0.71073
_diffrn_reflns_av_R_equivalents 0.0261
_diffrn_reflns_av_unetI/netI 0.0354
_diffrn_reflns_Laue_measured_fraction_full 1.000
_diffrn_reflns_Laue_measured_fraction_max 0.998
_diffrn_reflns_limit_h_max 23
_diffrn_reflns_limit_h_min -23
_diffrn_reflns_limit_k_max 18
_diffrn_reflns_limit_k_min -18
_diffrn_reflns_limit_l_max 11
_diffrn_reflns_limit_l_min -13
_diffrn_reflns_number 16111
_diffrn_reflns_point_group_measured_fraction_full 1.000
_diffrn_reflns_point_group_measured_fraction_max 0.997
_diffrn_reflns_theta_full 26.000
_diffrn_reflns_theta_max 27.134
_diffrn_reflns_theta_min 1.791
_diffrn_source 'sealed X-ray tube, 12 x 0.4 mm long-fine focus'
_diffrn_source_current 0.000
_diffrn_source_power 0.000
_diffrn_source_voltage 0
_exptl_absorpt_coefficient_mu 0.186
_exptl_absorpt_correction_T_max 0.9717
_exptl_absorpt_correction_T_min 0.7989
_exptl_absorpt_correction_type multi-scan
_exptl_absorpt_process_details 'STOE XRED, XSHAPE & LANA'
_exptl_crystal_colour 'clear colourless'
_exptl_crystal_colour_lustre clear
_exptl_crystal_colour_primary colourless
_exptl_crystal_density_diffrn 1.160
_exptl_crystal_description prism
_exptl_crystal_F_000 1010
_exptl_crystal_size_max 0.29
_exptl_crystal_size_mid 0.219
_exptl_crystal_size_min 0.183
_refine_diff_density_max 0.727
_refine_diff_density_min -0.586
_refine_diff_density_rms 0.077
_refine_ls_abs_structure_details
;
 Flack x determined using 1620 quotients [(I+)-(I-)]/[(I+)+(I-)]
 (Parsons, Flack and Wagner, Acta Cryst. B69 (2013) 249-259).
;
_refine_ls_abs_structure_Flack 0.05(3)
_refine_ls_extinction_method none
_refine_ls_goodness_of_fit_ref 1.058
_refine_ls_hydrogen_treatment constr
_refine_ls_matrix_type full
_refine_ls_number_parameters 330
_refine_ls_number_reflns 6036
_refine_ls_number_restraints 48
_refine_ls_restrained_S_all 1.058
_refine_ls_R_factor_all 0.0787
_refine_ls_R_factor_gt 0.0575
_refine_ls_shift/su_max 0.001
_refine_ls_shift/su_mean 0.000
_refine_ls_structure_factor_coef Fsqd
_refine_ls_weighting_details 'w=1/[\s^2^(Fo^2^)+(0.1150P)^2^] where P=(Fo^2^+2Fc^2^)/3'
_refine_ls_weighting_scheme calc
_refine_ls_wR_factor_gt 0.1546
_refine_ls_wR_factor_ref 0.1697
_reflns_Friedel_coverage 0.776
_reflns_Friedel_fraction_full 1.000
_reflns_Friedel_fraction_max 0.997
_reflns_number_gt 4707
_reflns_number_total 6036
_reflns_threshold_expression 'I > 2\s(I)'
_cod_data_source_file c9dt04082j2.cif
_cod_data_source_block bg209cp
_cod_depositor_comments 'Adding full bibliography for 7702984--7702988.cif.'
_cod_database_code 7702986
_shelx_shelxl_version_number 2018/3
_shelx_space_group_comment
;
The symmetry employed for this shelxl refinement is uniquely defined
by the following loop, which should always be used as a source of
symmetry information in preference to the above space-group names.
They are only intended as comments.
;
_olex2_refinement_description
;
1. Fixed Uiso
 At 1.2 times of:
  All C(H) groups, All C(H,H) groups
 At 1.5 times of:
  All C(H,H,H) groups
2. Restrained distances
 C32-C31 \\sim C29-C30
 with sigma of 0.02
 O1-C31 \\sim O1-C29
 with sigma of 0.02
 C32-O1 \\sim O1-C30
 with sigma of 0.04
3. Uiso/Uaniso restraints and constraints
O1 \\sim C29 \\sim C30 \\sim C31 \\sim C32: within 2A with sigma of 0.04 and
sigma for terminal atoms of 0.08
4. Rigid body (RIGU) restrains
 O1, C29, C30, C31, C32
 with sigma for 1-2 distances of 0.004 and sigma for 1-3 distances of 0.004
5. Others
 Fixed Sof: O1(0.5) C29(0.25) H29A(0.25) H29B(0.25) C30(0.25) H30A(0.25)
 H30B(0.25) H30C(0.25) C31(0.25) H31A(0.25) H31B(0.25) C32(0.25) H32A(0.25)
 H32B(0.25) H32C(0.25)
6.a Free rotating group:
 O1(C29,C30,C31,C32)
6.b Ternary CH refined with riding coordinates:
 C1(H1), C9(H9)
6.c Secondary CH2 refined with riding coordinates:
 C29(H29A,H29B), C31(H31A,H31B)
6.d Aromatic/amide H refined with riding coordinates:
 C3(H3), C4(H4), C5(H5), C6(H6), C7(H7), C11(H11), C12(H12), C13(H13),
 C14(H14), C15(H15), C18(H18), C19(H19), C20(H20), C21(H21), C22(H22), C24(H24),
  C25(H25), C26(H26), C27(H27), C28(H28)
6.e Idealised Me refined as rotating group:
 C8(H8A,H8B,H8C), C16(H16A,H16B,H16C), C30(H30A,H30B,H30C), C32(H32A,H32B,H32C)
;
_olex2_diffrn_ambient_temperature_device 'Oxford Cryosystems'
_olex2_submission_special_instructions 'No special instructions were received'

loop_
_space_group_symop_operation_xyz
'x, y, z'
'-x, -y, z'
'-x+1/2, y+1/2, -z'
'x+1/2, -y+1/2, -z'

loop_
_atom_site_label
_atom_site_type_symbol
_atom_site_fract_x
_atom_site_fract_y
_atom_site_fract_z
_atom_site_U_iso_or_equiv
_atom_site_adp_type
_atom_site_occupancy
_atom_site_site_symmetry_order
_atom_site_calc_flag
_atom_site_refinement_flags_posn
_atom_site_refinement_flags_adp
_atom_site_refinement_flags_occupancy
_atom_site_disorder_assembly
_atom_site_disorder_group
Cl1 Cl 0.500000 0.500000 0.83953(18) 0.0711(6) Uani 1 2 d S T P . .
P1 P 0.61246(5) 0.40246(7) 0.54589(11) 0.0353(3) Uani 1 1 d . . . . .
Al1 Al 0.500000 0.500000 0.62800(15) 0.0324(4) Uani 1 2 d S T P . .
N1 N 0.52530(17) 0.3866(2) 0.5442(3) 0.0339(7) Uani 1 1 d . . . . .
N2 N 0.61003(17) 0.5063(2) 0.6048(3) 0.0363(7) Uani 1 1 d . . . . .
C1 C 0.4817(2) 0.3098(3) 0.4904(4) 0.0367(9) Uani 1 1 d . . . . .
H1 H 0.429899 0.328890 0.502974 0.044 Uiso 1 1 calc R . . . .
C2 C 0.4899(2) 0.2946(3) 0.3447(4) 0.0404(9) Uani 1 1 d . . . . .
C3 C 0.5001(3) 0.2084(3) 0.2884(5) 0.0562(11) Uani 1 1 d . . . . .
H3 H 0.506638 0.156076 0.343062 0.067 Uiso 1 1 calc R . . . .
C4 C 0.5011(4) 0.1965(4) 0.1553(6) 0.0739(16) Uani 1 1 d . . . . .
H4 H 0.507794 0.136493 0.119561 0.089 Uiso 1 1 calc R . . . .
C5 C 0.4923(4) 0.2712(5) 0.0742(5) 0.0787(18) Uani 1 1 d . . . . .
H5 H 0.492374 0.263172 -0.017603 0.094 Uiso 1 1 calc R . . . .
C6 C 0.4835(4) 0.3569(5) 0.1269(5) 0.0805(19) Uani 1 1 d . . . . .
H6 H 0.478265 0.409256 0.071799 0.097 Uiso 1 1 calc R . . . .
C7 C 0.4823(3) 0.3679(4) 0.2609(5) 0.0587(13) Uani 1 1 d . . . . .
H7 H 0.475973 0.428225 0.295916 0.070 Uiso 1 1 calc R . . . .
C8 C 0.4904(3) 0.2214(3) 0.5700(5) 0.0526(11) Uani 1 1 d . . . . .
H8A H 0.539644 0.196931 0.558100 0.079 Uiso 1 1 calc GR . . . .
H8B H 0.454872 0.175440 0.540770 0.079 Uiso 1 1 calc GR . . . .
H8C H 0.482397 0.235151 0.662291 0.079 Uiso 1 1 calc GR . . . .
C9 C 0.6628(2) 0.5392(3) 0.7035(5) 0.0427(10) Uani 1 1 d . . . . .
H9 H 0.657192 0.500435 0.783428 0.051 Uiso 1 1 calc R . . . .
C10 C 0.7412(2) 0.5326(3) 0.6580(5) 0.0476(11) Uani 1 1 d . . . . .
C11 C 0.7623(3) 0.5657(4) 0.5358(6) 0.0573(13) Uani 1 1 d . . . . .
H11 H 0.726916 0.593897 0.481457 0.069 Uiso 1 1 calc R . . . .
C12 C 0.8325(3) 0.5589(5) 0.4920(8) 0.081(2) Uani 1 1 d . . . . .
H12 H 0.845466 0.580851 0.407934 0.098 Uiso 1 1 calc R . . . .
C13 C 0.8836(3) 0.5198(5) 0.5718(11) 0.099(3) Uani 1 1 d . . . . .
H13 H 0.932121 0.513286 0.541364 0.119 Uiso 1 1 calc R . . . .
C14 C 0.8667(3) 0.4904(5) 0.6925(11) 0.100(3) Uani 1 1 d . . . . .
H14 H 0.903584 0.465915 0.747213 0.120 Uiso 1 1 calc R . . . .
C15 C 0.7940(3) 0.4958(4) 0.7387(7) 0.0741(17) Uani 1 1 d . . . . .
H15 H 0.781837 0.474522 0.823394 0.089 Uiso 1 1 calc R . . . .
C16 C 0.6460(3) 0.6397(4) 0.7392(6) 0.0596(14) Uani 1 1 d . . . . .
H16A H 0.655180 0.679555 0.663856 0.089 Uiso 1 1 calc GR . . . .
H16B H 0.677138 0.658914 0.811725 0.089 Uiso 1 1 calc GR . . . .
H16C H 0.594878 0.645050 0.765043 0.089 Uiso 1 1 calc GR . . . .
C17 C 0.6517(2) 0.3917(3) 0.3864(4) 0.0421(10) Uani 1 1 d . . . . .
C18 C 0.6676(2) 0.3056(4) 0.3319(5) 0.0500(11) Uani 1 1 d . . . . .
H18 H 0.664288 0.251247 0.383548 0.060 Uiso 1 1 calc R . . . .
C19 C 0.6880(3) 0.2993(4) 0.2030(6) 0.0662(15) Uani 1 1 d . . . . .
H19 H 0.700090 0.240791 0.166991 0.079 Uiso 1 1 calc R . . . .
C20 C 0.6911(4) 0.3774(5) 0.1260(6) 0.083(2) Uani 1 1 d . . . . .
H20 H 0.703885 0.372171 0.036711 0.100 Uiso 1 1 calc R . . . .
C21 C 0.6757(4) 0.4622(5) 0.1778(6) 0.080(2) Uani 1 1 d . . . . .
H21 H 0.678732 0.515927 0.124880 0.096 Uiso 1 1 calc R . . . .
C22 C 0.6556(3) 0.4699(4) 0.3067(6) 0.0601(14) Uani 1 1 d . . . . .
H22 H 0.644430 0.529050 0.341755 0.072 Uiso 1 1 calc R . . . .
C23 C 0.6635(2) 0.3236(3) 0.6487(5) 0.0447(10) Uani 1 1 d . . . . .
C24 C 0.6313(3) 0.2927(3) 0.7626(5) 0.0523(11) Uani 1 1 d . . . . .
H24 H 0.582409 0.308944 0.781861 0.063 Uiso 1 1 calc R . . . .
C25 C 0.6703(4) 0.2380(4) 0.8484(6) 0.0740(17) Uani 1 1 d . . . . .
H25 H 0.647743 0.216147 0.925608 0.089 Uiso 1 1 calc R . . . .
C26 C 0.7405(4) 0.2154(4) 0.8234(8) 0.086(2) Uani 1 1 d . . . . .
H26 H 0.766773 0.177970 0.882994 0.103 Uiso 1 1 calc R . . . .
C27 C 0.7733(3) 0.2463(4) 0.7132(8) 0.0754(19) Uani 1 1 d . . . . .
H27 H 0.822506 0.230547 0.696586 0.090 Uiso 1 1 calc R . . . .
C28 C 0.7355(3) 0.3007(4) 0.6245(6) 0.0606(14) Uani 1 1 d . . . . .
H28 H 0.758905 0.322184 0.547831 0.073 Uiso 1 1 calc R . . . .
O1 O 0.5088(10) 0.0084(19) 0.9051(9) 0.105(5) Uani 0.5 1 d D U . A -1
C29 C 0.4494(11) 0.0099(17) 0.8166(15) 0.063(6) Uani 0.25 1 d DG U . A -1
H29A H 0.442141 -0.052340 0.778718 0.076 Uiso 0.25 1 calc R . . A -1
H29B H 0.459576 0.053762 0.744830 0.076 Uiso 0.25 1 calc R . . A -1
C30 C 0.3825(9) 0.039(2) 0.889(3) 0.109(15) Uani 0.25 1 d DG U . A -1
H30A H 0.340504 0.004719 0.856145 0.164 Uiso 0.25 1 calc GR . . A -1
H30B H 0.374427 0.105719 0.875418 0.164 Uiso 0.25 1 calc GR . . A -1
H30C H 0.388807 0.026985 0.981813 0.164 Uiso 0.25 1 calc GR . . A -1
C31 C 0.5705(11) -0.0358(17) 0.8517(19) 0.078(7) Uani 0.25 1 d DG U . A -1
H31A H 0.582174 -0.008256 0.766049 0.093 Uiso 0.25 1 calc R . . A -1
H31B H 0.560139 -0.102356 0.838716 0.093 Uiso 0.25 1 calc R . . A -1
C32 C 0.6331(11) -0.025(3) 0.941(3) 0.125(16) Uani 0.25 1 d DG U . A -1
H32A H 0.677529 -0.045944 0.897513 0.188 Uiso 0.25 1 calc GR . . A -1
H32B H 0.624988 -0.061594 1.019657 0.188 Uiso 0.25 1 calc GR . . A -1
H32C H 0.638305 0.040565 0.964648 0.188 Uiso 0.25 1 calc GR . . A -1

loop_
_atom_site_aniso_label
_atom_site_aniso_U_11
_atom_site_aniso_U_22
_atom_site_aniso_U_33
_atom_site_aniso_U_23
_atom_site_aniso_U_13
_atom_site_aniso_U_12
Cl1 0.0757(12) 0.0906(14) 0.0470(10) 0.000 0.000 -0.0015(11)
P1 0.0326(5) 0.0351(5) 0.0384(5) -0.0029(5) -0.0008(4) 0.0033(4)
Al1 0.0320(7) 0.0345(8) 0.0307(8) 0.000 0.000 0.0017(7)
N1 0.0320(14) 0.0328(16) 0.0369(16) -0.0018(14) -0.0002(13) 0.0003(12)
N2 0.0333(14) 0.0361(16) 0.0395(17) -0.0063(15) -0.0047(13) 0.0034(14)
C1 0.037(2) 0.0341(19) 0.039(2) 0.0010(16) -0.0007(16) -0.0046(16)
C2 0.038(2) 0.039(2) 0.044(2) -0.0001(17) -0.0057(18) -0.0059(17)
C3 0.068(3) 0.045(2) 0.055(3) -0.011(2) 0.001(3) -0.004(2)
C4 0.087(4) 0.072(3) 0.063(3) -0.026(3) 0.006(3) -0.017(3)
C5 0.088(4) 0.107(5) 0.041(3) -0.006(3) 0.002(3) -0.031(4)
C6 0.121(6) 0.077(4) 0.043(3) 0.015(3) -0.007(3) -0.013(4)
C7 0.077(4) 0.048(3) 0.051(3) 0.008(2) -0.001(3) -0.009(2)
C8 0.069(3) 0.037(2) 0.052(3) 0.0068(19) -0.005(2) -0.005(2)
C9 0.038(2) 0.046(2) 0.044(2) -0.0051(19) -0.0100(18) -0.0002(18)
C10 0.039(2) 0.035(2) 0.068(3) -0.009(2) -0.013(2) -0.0016(17)
C11 0.047(2) 0.054(3) 0.070(4) -0.006(3) 0.006(2) -0.009(2)
C12 0.051(3) 0.074(4) 0.119(6) -0.024(4) 0.016(3) -0.012(3)
C13 0.049(3) 0.066(4) 0.183(9) -0.034(5) 0.019(5) -0.009(3)
C14 0.049(3) 0.071(4) 0.180(9) 0.005(5) -0.039(5) 0.009(3)
C15 0.051(3) 0.065(3) 0.106(5) 0.009(4) -0.027(3) 0.001(3)
C16 0.050(3) 0.060(3) 0.068(4) -0.031(3) -0.014(2) 0.006(2)
C17 0.0339(19) 0.047(2) 0.045(2) -0.010(2) 0.0034(17) -0.0002(18)
C18 0.043(2) 0.050(3) 0.057(3) -0.016(2) 0.002(2) 0.002(2)
C19 0.062(3) 0.072(4) 0.065(4) -0.026(3) 0.011(3) 0.002(3)
C20 0.095(5) 0.100(5) 0.056(4) -0.027(3) 0.031(3) -0.037(4)
C21 0.117(5) 0.072(4) 0.052(3) -0.006(3) 0.023(3) -0.036(4)
C22 0.074(3) 0.048(3) 0.058(3) -0.007(2) 0.014(3) -0.013(2)
C23 0.045(2) 0.040(2) 0.049(3) -0.013(2) -0.010(2) 0.0093(18)
C24 0.064(3) 0.050(3) 0.043(3) -0.002(2) -0.010(2) 0.009(2)
C25 0.101(5) 0.063(3) 0.057(4) 0.003(3) -0.019(3) 0.018(3)
C26 0.112(5) 0.059(4) 0.087(5) -0.016(3) -0.055(4) 0.037(4)
C27 0.066(3) 0.070(4) 0.091(5) -0.024(4) -0.032(3) 0.032(3)
C28 0.048(3) 0.065(3) 0.069(3) -0.020(3) -0.016(2) 0.015(2)
O1 0.075(9) 0.119(11) 0.121(6) -0.019(11) -0.027(8) -0.017(8)
C29 0.073(14) 0.073(15) 0.044(12) -0.014(12) -0.018(10) 0.016(12)
C30 0.032(9) 0.17(3) 0.12(3) -0.07(3) -0.015(13) -0.015(13)
C31 0.068(13) 0.12(2) 0.047(13) 0.033(13) 0.002(11) -0.016(12)
C32 0.088(18) 0.19(4) 0.10(3) -0.03(3) -0.023(17) 0.03(2)

loop_
_atom_type_symbol
_atom_type_description
_atom_type_scat_dispersion_real
_atom_type_scat_dispersion_imag
_atom_type_scat_source
C C 0.0033 0.0016 'International Tables Vol C Tables 4.2.6.8 and 6.1.1.4'
H H 0.0000 0.0000 'International Tables Vol C Tables 4.2.6.8 and 6.1.1.4'
Al Al 0.0645 0.0514 'International Tables Vol C Tables 4.2.6.8 and 6.1.1.4'
Cl Cl 0.1484 0.1585 'International Tables Vol C Tables 4.2.6.8 and 6.1.1.4'
N N 0.0061 0.0033 'International Tables Vol C Tables 4.2.6.8 and 6.1.1.4'
O O 0.0106 0.0060 'International Tables Vol C Tables 4.2.6.8 and 6.1.1.4'
P P 0.1023 0.0942 'International Tables Vol C Tables 4.2.6.8 and 6.1.1.4'

loop_
_geom_angle_atom_site_label_1
_geom_angle_atom_site_label_2
_geom_angle_atom_site_label_3
_geom_angle
_geom_angle_site_symmetry_1
_geom_angle_site_symmetry_3
N1 P1 Al1 45.87(11) . .
N1 P1 C17 112.04(19) . .
N1 P1 C23 115.4(2) . .
N2 P1 Al1 50.52(12) . .
N2 P1 N1 96.18(16) . .
N2 P1 C17 115.6(2) . .
N2 P1 C23 112.26(19) . .
C17 P1 Al1 130.67(16) . .
C17 P1 C23 105.6(2) . .
C23 P1 Al1 123.67(17) . .
Cl1 Al1 P1 108.62(4) . 2_665
Cl1 Al1 P1 108.62(4) . .
P1 Al1 P1 142.76(8) 2_665 .
N1 Al1 Cl1 116.81(11) . .
N1 Al1 Cl1 116.81(11) 2_665 .
N1 Al1 P1 120.34(12) 2_665 .
N1 Al1 P1 120.34(12) . 2_665
N1 Al1 P1 37.52(10) . .
N1 Al1 P1 37.52(10) 2_665 2_665
N1 Al1 N1 126.4(2) . 2_665
N1 Al1 N2 98.69(14) . 2_665
N1 Al1 N2 75.13(13) . .
N1 Al1 N2 75.13(13) 2_665 2_665
N1 Al1 N2 98.69(14) 2_665 .
N2 Al1 Cl1 96.71(10) 2_665 .
N2 Al1 Cl1 96.72(10) . .
N2 Al1 P1 135.72(11) 2_665 .
N2 Al1 P1 37.76(10) 2_665 2_665
N2 Al1 P1 135.72(11) . 2_665
N2 Al1 P1 37.76(10) . .
N2 Al1 N2 166.57(19) . 2_665
P1 N1 Al1 96.62(16) . .
C1 N1 P1 130.4(3) . .
C1 N1 Al1 133.0(2) . .
P1 N2 Al1 91.72(16) . .
C9 N2 P1 122.4(3) . .
C9 N2 Al1 125.7(3) . .
N1 C1 C2 115.0(3) . .
N1 C1 C8 111.8(3) . .
C2 C1 C8 113.3(4) . .
C3 C2 C1 123.7(4) . .
C7 C2 C1 119.7(4) . .
C7 C2 C3 116.5(4) . .
C4 C3 C2 121.9(5) . .
C5 C4 C3 120.2(5) . .
C6 C5 C4 119.2(5) . .
C5 C6 C7 120.1(6) . .
C2 C7 C6 122.2(5) . .
N2 C9 C10 113.0(4) . .
N2 C9 C16 109.7(4) . .
C10 C9 C16 109.0(4) . .
C11 C10 C9 121.2(4) . .
C15 C10 C9 120.4(5) . .
C15 C10 C11 118.4(5) . .
C12 C11 C10 122.1(6) . .
C13 C12 C11 118.6(8) . .
C14 C13 C12 121.5(6) . .
C13 C14 C15 120.5(7) . .
C10 C15 C14 118.8(7) . .
C18 C17 P1 121.8(4) . .
C18 C17 C22 118.4(4) . .
C22 C17 P1 119.0(4) . .
C19 C18 C17 120.0(5) . .
C20 C19 C18 120.5(5) . .
C21 C20 C19 120.1(5) . .
C20 C21 C22 120.2(6) . .
C21 C22 C17 120.7(5) . .
C24 C23 P1 118.2(3) . .
C24 C23 C28 118.8(5) . .
C28 C23 P1 122.7(4) . .
C25 C24 C23 120.0(5) . .
C26 C25 C24 120.7(6) . .
C25 C26 C27 120.1(6) . .
C26 C27 C28 120.7(6) . .
C23 C28 C27 119.6(6) . .
C31 O1 C29 112.1 . .
O1 C29 C30 108.6 . .
O1 C31 C32 109.6 . .

loop_
_geom_bond_atom_site_label_1
_geom_bond_atom_site_label_2
_geom_bond_distance
_geom_bond_site_symmetry_2
Cl1 Al1 2.174(2) .
P1 Al1 2.6423(11) .
P1 N1 1.620(3) .
P1 N2 1.619(3) .
P1 C17 1.798(4) .
P1 C23 1.816(5) .
Al1 N1 1.909(3) .
Al1 N1 1.909(3) 2_665
Al1 N2 2.040(3) .
Al1 N2 2.040(3) 2_665
N1 C1 1.478(5) .
N2 C9 1.482(5) .
C1 C2 1.520(6) .
C1 C8 1.526(6) .
C2 C3 1.387(6) .
C2 C7 1.374(6) .
C3 C4 1.379(7) .
C4 C5 1.374(9) .
C5 C6 1.363(9) .
C6 C7 1.386(8) .
C9 C10 1.520(6) .
C9 C16 1.530(6) .
C10 C11 1.399(8) .
C10 C15 1.383(7) .
C11 C12 1.372(7) .
C12 C13 1.370(11) .
C13 C14 1.349(13) .
C14 C15 1.421(9) .
C17 C18 1.396(6) .
C17 C22 1.398(7) .
C18 C19 1.380(8) .
C19 C20 1.380(10) .
C20 C21 1.366(9) .
C21 C22 1.380(8) .
C23 C24 1.387(7) .
C23 C28 1.388(7) .
C24 C25 1.384(7) .
C25 C26 1.356(10) .
C26 C27 1.358(10) .
C27 C28 1.390(8) .
O1 C29 1.4212 .
O1 C31 1.4137 .
C29 C30 1.4991 .
C31 C32 1.4814 .
